data_4025987
loop_
_publ_author_name
'Nayan Ghosh'
'Sanatan Nayak'
'Akhila K. Sahoo'

_publ_section_title
;
 Gold-Catalyzed Regioselective Hydration of Propargyl Acetates Assisted by
 a Neighboring Carbonyl Group: Access to \a-Acyloxy Methyl Ketones and
 Synthesis of (\+-)-Actinopolymorphol B
;
_journal_name_full 'Journal of Organic Chemistry'
_journal_page_first 500
_journal_page_last 511
_journal_paper_doi 10.1021/jo101995g
_journal_volume 76
_journal_year 2011
_chemical_formula_moiety 'C13 H16 O5'
_chemical_formula_sum 'C13 H16 O5'
_chemical_formula_weight 252.26
_chemical_name_common '1-(2,6-dimethoxyphenyl)-2-oxopropyl acetate'
_chemical_name_systematic
; 
 ? 
;
_space_group_IT_number 14
_symmetry_cell_setting monoclinic
_symmetry_space_group_name_Hall '-P 2ybc'
_symmetry_space_group_name_H-M 'P 1 21/c 1'
_atom_sites_solution_hydrogens geom
_atom_sites_solution_primary direct
_atom_sites_solution_secondary difmap
_audit_creation_method SHELXL-97
_cell_angle_alpha 90.00
_cell_angle_beta 111.194(2)
_cell_angle_gamma 90.00
_cell_formula_units_Z 4
_cell_length_a 6.9349(7)
_cell_length_b 23.640(3)
_cell_length_c 8.4832(9)
_cell_measurement_reflns_used 3884
_cell_measurement_temperature 298(2)
_cell_measurement_theta_max 23.58
_cell_measurement_theta_min 2.72
_cell_volume 1296.7(3)
_computing_cell_refinement 'Bruker SMART'
_computing_data_collection 'Bruker SMART'
_computing_data_reduction 'Bruker SAINT'
_computing_molecular_graphics 'Bruker SHELXTL'
_computing_publication_material 'Bruker SHELXTL'
_computing_structure_refinement 'Bruker SHELXTL'
_computing_structure_solution 'Bruker SHELXTL'
_diffrn_ambient_temperature 298(2)
_diffrn_measured_fraction_theta_full 1.000
_diffrn_measured_fraction_theta_max 1.000
_diffrn_measurement_device_type 'CCD Area Detector'
_diffrn_measurement_method 'Phi and Omega Scans'
_diffrn_radiation_monochromator graphite
_diffrn_radiation_source 'fine-focus sealed tube'
_diffrn_radiation_type MoK\a
_diffrn_radiation_wavelength 0.71073
_diffrn_reflns_av_R_equivalents 0.0304
_diffrn_reflns_av_sigmaI/netI 0.0228
_diffrn_reflns_limit_h_max 8
_diffrn_reflns_limit_h_min -8
_diffrn_reflns_limit_k_max 28
_diffrn_reflns_limit_k_min -28
_diffrn_reflns_limit_l_max 10
_diffrn_reflns_limit_l_min -10
_diffrn_reflns_number 12327
_diffrn_reflns_theta_full 24.99
_diffrn_reflns_theta_max 24.99
_diffrn_reflns_theta_min 1.72
_exptl_absorpt_coefficient_mu 0.099
_exptl_absorpt_correction_T_max 0.9727
_exptl_absorpt_correction_T_min 0.9428
_exptl_absorpt_correction_type empirical
_exptl_absorpt_process_details 'Bruker SADABS'
_exptl_crystal_colour Colorless
_exptl_crystal_density_diffrn 1.292
_exptl_crystal_description Block
_exptl_crystal_F_000 536
_exptl_crystal_size_max 0.60
_exptl_crystal_size_mid 0.40
_exptl_crystal_size_min 0.28
_refine_diff_density_max 0.225
_refine_diff_density_min -0.205
_refine_diff_density_rms 0.045
_refine_ls_extinction_method none
_refine_ls_goodness_of_fit_ref 1.041
_refine_ls_hydrogen_treatment constr
_refine_ls_matrix_type full
_refine_ls_number_parameters 167
_refine_ls_number_reflns 2279
_refine_ls_number_restraints 0
_refine_ls_restrained_S_all 1.041
_refine_ls_R_factor_all 0.0543
_refine_ls_R_factor_gt 0.0460
_refine_ls_shift/su_max 0.000
_refine_ls_shift/su_mean 0.000
_refine_ls_structure_factor_coef Fsqd
_refine_ls_weighting_details 'calc w=1/[\s^2^(Fo^2^)+(0.0613P)^2^+0.2868P] where P=(Fo^2^+2Fc^2^)/3'
_refine_ls_weighting_scheme calc
_refine_ls_wR_factor_gt 0.1154
_refine_ls_wR_factor_ref 0.1214
_reflns_number_gt 1908
_reflns_number_total 2279
_reflns_threshold_expression >2sigma(I)
_cod_data_source_file jo101995g_si_003.cif
_cod_data_source_block aks22_m
_cod_original_cell_volume 1296.7(2)
_cod_original_sg_symbol_H-M 'P 1 21/c 1 '
_cod_database_code 4025987

loop_
_symmetry_equiv_pos_as_xyz
'x, y, z'
'-x, y+1/2, -z+1/2'
'-x, -y, -z'
'x, -y-1/2, z-1/2'

loop_
_atom_site_label
_atom_site_type_symbol
_atom_site_fract_x
_atom_site_fract_y
_atom_site_fract_z
_atom_site_U_iso_or_equiv
_atom_site_adp_type
_atom_site_occupancy
_atom_site_symmetry_multiplicity
_atom_site_calc_flag
_atom_site_refinement_flags
O4 O 0.06336(17) 0.35591(4) 0.56041(13) 0.0460(3) Uani 1 1 d .
C6 C -0.0256(2) 0.38192(7) 0.27170(19) 0.0456(4) Uani 1 1 d .
O5 O 0.2123(2) 0.27358(5) 0.66893(16) 0.0612(4) Uani 1 1 d .
C7 C 0.1234(2) 0.34889(6) 0.41553(18) 0.0397(4) Uani 1 1 d .
H7 H 0.1078 0.3088 0.3841 0.048 Uiso 1 1 calc R
O1 O -0.1958(2) 0.29751(6) 0.16396(17) 0.0704(4) Uani 1 1 d .
C8 C 0.3500(2) 0.36441(7) 0.4615(2) 0.0449(4) Uani 1 1 d .
C1 C -0.1858(3) 0.35436(9) 0.1444(2) 0.0567(5) Uani 1 1 d .
C10 C 0.1237(2) 0.31585(7) 0.6809(2) 0.0453(4) Uani 1 1 d .
C5 C -0.0094(3) 0.44050(8) 0.2640(2) 0.0591(5) Uani 1 1 d .
C4 C -0.1498(4) 0.47082(11) 0.1317(3) 0.0874(8) Uani 1 1 d .
H4 H -0.1399 0.5100 0.1267 0.105 Uiso 1 1 calc R
C11 C 0.0637(3) 0.33176(9) 0.8265(2) 0.0665(5) Uani 1 1 d .
H11A H 0.0826 0.2999 0.9008 0.100 Uiso 1 1 calc R
H11B H -0.0789 0.3431 0.7859 0.100 Uiso 1 1 calc R
H11C H 0.1486 0.3626 0.8869 0.100 Uiso 1 1 calc R
C2 C -0.3232(3) 0.38448(14) 0.0125(2) 0.0794(7) Uani 1 1 d .
H2 H -0.4281 0.3660 -0.0728 0.095 Uiso 1 1 calc R
C3 C -0.3034(4) 0.44198(15) 0.0085(3) 0.0976(10) Uani 1 1 d .
H3 H -0.3969 0.4622 -0.0804 0.117 Uiso 1 1 calc R
C12 C -0.3466(4) 0.26574(13) 0.0340(3) 0.0968(9) Uani 1 1 d .
H12A H -0.4827 0.2777 0.0246 0.145 Uiso 1 1 calc R
H12B H -0.3300 0.2262 0.0617 0.145 Uiso 1 1 calc R
H12C H -0.3285 0.2720 -0.0716 0.145 Uiso 1 1 calc R
O2 O 0.1510(2) 0.46317(5) 0.3929(2) 0.0732(4) Uani 1 1 d .
C13 C 0.1898(5) 0.52275(9) 0.3951(4) 0.1048(10) Uani 1 1 d .
H13A H 0.2222 0.5328 0.2978 0.157 Uiso 1 1 calc R
H13B H 0.3042 0.5323 0.4960 0.157 Uiso 1 1 calc R
H13C H 0.0691 0.5431 0.3930 0.157 Uiso 1 1 calc R
O3 O 0.4608(2) 0.37300(6) 0.60524(15) 0.0655(4) Uani 1 1 d .
C9 C 0.4271(3) 0.36406(9) 0.3185(2) 0.0593(5) Uani 1 1 d .
H9A H 0.3698 0.3957 0.2455 0.089 Uiso 1 1 calc R
H9B H 0.3860 0.3295 0.2557 0.089 Uiso 1 1 calc R
H9C H 0.5753 0.3668 0.3622 0.089 Uiso 1 1 calc R

loop_
_atom_site_aniso_label
_atom_site_aniso_U_11
_atom_site_aniso_U_22
_atom_site_aniso_U_33
_atom_site_aniso_U_23
_atom_site_aniso_U_13
_atom_site_aniso_U_12
O4 0.0530(7) 0.0459(6) 0.0443(6) 0.0072(5) 0.0236(5) 0.0084(5)
C6 0.0437(9) 0.0561(10) 0.0392(9) 0.0062(7) 0.0175(7) 0.0097(7)
O5 0.0739(9) 0.0486(7) 0.0621(8) 0.0121(6) 0.0260(7) 0.0141(6)
C7 0.0426(8) 0.0393(8) 0.0372(8) -0.0028(6) 0.0146(7) 0.0002(6)
O1 0.0497(8) 0.0833(10) 0.0638(9) -0.0203(7) 0.0031(6) -0.0102(7)
C8 0.0443(9) 0.0448(9) 0.0421(9) -0.0005(7) 0.0112(7) -0.0029(7)
C1 0.0403(9) 0.0897(14) 0.0413(9) 0.0003(9) 0.0163(8) 0.0088(9)
C10 0.0430(9) 0.0456(9) 0.0453(9) 0.0077(7) 0.0136(7) -0.0017(7)
C5 0.0663(12) 0.0580(11) 0.0620(11) 0.0152(9) 0.0340(10) 0.0155(9)
C4 0.1022(19) 0.0841(16) 0.0935(18) 0.0471(14) 0.0564(16) 0.0426(14)
C11 0.0811(14) 0.0721(13) 0.0546(11) 0.0124(9) 0.0347(10) 0.0093(10)
C2 0.0508(12) 0.143(2) 0.0436(11) 0.0141(12) 0.0159(9) 0.0229(13)
C3 0.0787(17) 0.153(3) 0.0674(16) 0.0550(17) 0.0335(14) 0.0528(18)
C12 0.0610(13) 0.135(2) 0.0811(16) -0.0445(15) 0.0101(12) -0.0277(14)
O2 0.0924(11) 0.0394(7) 0.0920(11) 0.0017(7) 0.0382(9) -0.0002(7)
C13 0.169(3) 0.0444(12) 0.135(2) -0.0028(13) 0.095(2) -0.0120(14)
O3 0.0555(8) 0.0876(10) 0.0444(7) -0.0047(6) 0.0071(6) -0.0195(7)
C9 0.0517(10) 0.0734(12) 0.0576(11) -0.0026(9) 0.0256(9) -0.0024(9)

loop_
_atom_type_symbol
_atom_type_description
_atom_type_scat_dispersion_real
_atom_type_scat_dispersion_imag
_atom_type_scat_source
C C 0.0033 0.0016 'International Tables Vol C Tables 4.2.6.8 and 6.1.1.4'
H H 0.0000 0.0000 'International Tables Vol C Tables 4.2.6.8 and 6.1.1.4'
O O 0.0106 0.0060 'International Tables Vol C Tables 4.2.6.8 and 6.1.1.4'

loop_
_geom_angle_atom_site_label_1
_geom_angle_atom_site_label_2
_geom_angle_atom_site_label_3
_geom_angle
C10 O4 C7 117.40(12)
C5 C6 C1 118.82(16)
C5 C6 C7 120.76(16)
C1 C6 C7 120.41(16)
O4 C7 C6 107.85(12)
O4 C7 C8 110.10(12)
C6 C7 C8 115.26(13)
O4 C7 H7 107.8
C6 C7 H7 107.8
C8 C7 H7 107.8
C1 O1 C12 118.79(18)
O3 C8 C9 122.76(16)
O3 C8 C7 121.56(15)
C9 C8 C7 115.54(14)
O1 C1 C2 124.0(2)
O1 C1 C6 115.33(15)
C2 C1 C6 120.6(2)
O5 C10 O4 123.51(15)
O5 C10 C11 126.03(15)
O4 C10 C11 110.46(14)
O2 C5 C4 125.3(2)
O2 C5 C6 114.30(16)
C4 C5 C6 120.4(2)
C3 C4 C5 118.9(2)
C3 C4 H4 120.6
C5 C4 H4 120.6
C10 C11 H11A 109.5
C10 C11 H11B 109.5
H11A C11 H11B 109.5
C10 C11 H11C 109.5
H11A C11 H11C 109.5
H11B C11 H11C 109.5
C3 C2 C1 119.2(2)
C3 C2 H2 120.4
C1 C2 H2 120.4
C2 C3 C4 122.1(2)
C2 C3 H3 118.9
C4 C3 H3 118.9
O1 C12 H12A 109.5
O1 C12 H12B 109.5
H12A C12 H12B 109.5
O1 C12 H12C 109.5
H12A C12 H12C 109.5
H12B C12 H12C 109.5
C5 O2 C13 119.61(19)
O2 C13 H13A 109.5
O2 C13 H13B 109.5
H13A C13 H13B 109.5
O2 C13 H13C 109.5
H13A C13 H13C 109.5
H13B C13 H13C 109.5
C8 C9 H9A 109.5
C8 C9 H9B 109.5
H9A C9 H9B 109.5
C8 C9 H9C 109.5
H9A C9 H9C 109.5
H9B C9 H9C 109.5

loop_
_geom_bond_atom_site_label_1
_geom_bond_atom_site_label_2
_geom_bond_distance
O4 C10 1.3444(19)
O4 C7 1.4429(18)
C6 C5 1.393(3)
C6 C1 1.399(3)
C6 C7 1.502(2)
O5 C10 1.196(2)
C7 C8 1.521(2)
C7 H7 0.9800
O1 C1 1.359(2)
O1 C12 1.428(2)
C8 O3 1.2006(19)
C8 C9 1.492(2)
C1 C2 1.377(3)
C10 C11 1.488(2)
C5 O2 1.357(3)
C5 C4 1.390(3)
C4 C3 1.374(4)
C4 H4 0.9300
C11 H11A 0.9600
C11 H11B 0.9600
C11 H11C 0.9600
C2 C3 1.368(4)
C2 H2 0.9300
C3 H3 0.9300
C12 H12A 0.9600
C12 H12B 0.9600
C12 H12C 0.9600
O2 C13 1.433(2)
C13 H13A 0.9600
C13 H13B 0.9600
C13 H13C 0.9600
C9 H9A 0.9600
C9 H9B 0.9600
C9 H9C 0.9600
